data_4060509
loop_
_publ_author_name
'Schaefer, Carsten'
'Werz, Daniel B.'
'Staeb, Tobias H.'
'Gleiter, Rolf'
'Rominger, Frank'

_publ_section_title
;
CpCo-Stabilized Cyclopentadienones from Cyclobutadiene Complexes: 
Experimental and Theoretical Investigations
;
_journal_issue 9
_journal_name_full Organometallics
_journal_page_first 2016
_journal_page_last 2113
_journal_paper_doi 10.1021/om050048r
_journal_volume 24
_journal_year 2005
_chemical_formula_sum 'C19 H25 Co O S4 Si'
_chemical_formula_weight 484.65
_chemical_name_common in_paper_11
_space_group_IT_number 2
_symmetry_cell_setting triclinic
_symmetry_space_group_name_Hall '-P 1'
_symmetry_space_group_name_H-M 'P -1'
_atom_sites_solution_hydrogens geom
_atom_sites_solution_primary direct
_atom_sites_solution_secondary difmap
_audit_creation_method SHELXL-97
_cell_angle_alpha 76.2750(10)
_cell_angle_beta 86.0300(10)
_cell_angle_gamma 84.9640(10)
_cell_formula_units_Z 2
_cell_length_a 8.81940(10)
_cell_length_b 8.89640(10)
_cell_length_c 14.4346(2)
_cell_measurement_temperature 200(2)
_cell_volume 1094.59(2)
_computing_cell_refinement 'Bruker SMART'
_computing_data_collection 'Bruker SMART'
_computing_data_reduction 'Bruker SHELXTL'
_computing_molecular_graphics 'Bruker SHELXTL'
_computing_publication_material 'Bruker SHELXTL'
_computing_structure_refinement 'SHELXL-97 (Sheldrick, 1997)'
_computing_structure_solution 'SHELXS-97 (Sheldrick, 1990)'
_diffrn_ambient_temperature 200(2)
_diffrn_measured_fraction_theta_full 0.993
_diffrn_measured_fraction_theta_max 0.993
_diffrn_measurement_device_type 'CCD area detector'
_diffrn_measurement_method 'phi and omega scans'
_diffrn_radiation_monochromator graphite
_diffrn_radiation_source 'fine-focus sealed tube'
_diffrn_radiation_type MoK\a
_diffrn_radiation_wavelength 0.71073
_diffrn_reflns_av_R_equivalents 0.0214
_diffrn_reflns_av_sigmaI/netI 0.0253
_diffrn_reflns_limit_h_max 11
_diffrn_reflns_limit_h_min -11
_diffrn_reflns_limit_k_max 11
_diffrn_reflns_limit_k_min -11
_diffrn_reflns_limit_l_max 18
_diffrn_reflns_limit_l_min -18
_diffrn_reflns_number 11392
_diffrn_reflns_theta_full 27.45
_diffrn_reflns_theta_max 27.45
_diffrn_reflns_theta_min 2.32
_exptl_absorpt_coefficient_mu 1.227
_exptl_absorpt_correction_T_max 0.8871
_exptl_absorpt_correction_T_min 0.6268
_exptl_absorpt_correction_type multi-scan
_exptl_absorpt_process_details 'Blessing, Acta Cryst. (1995) A51 33-38.'
_exptl_crystal_colour red
_exptl_crystal_density_diffrn 1.470
_exptl_crystal_density_method 'not measured'
_exptl_crystal_description polyhedron
_exptl_crystal_F_000 504
_exptl_crystal_size_max 0.42
_exptl_crystal_size_mid 0.34
_exptl_crystal_size_min 0.10
_refine_diff_density_max 0.481
_refine_diff_density_min -0.389
_refine_diff_density_rms 0.055
_refine_ls_extinction_method none
_refine_ls_goodness_of_fit_ref 1.058
_refine_ls_hydrogen_treatment constr
_refine_ls_matrix_type full
_refine_ls_number_parameters 251
_refine_ls_number_reflns 4985
_refine_ls_number_restraints 11
_refine_ls_restrained_S_all 1.098
_refine_ls_R_factor_all 0.0314
_refine_ls_R_factor_gt 0.0263
_refine_ls_shift/su_max 0.002
_refine_ls_shift/su_mean 0.000
_refine_ls_structure_factor_coef Fsqd
_refine_ls_weighting_details 'calc w=1/[\s^2^(Fo^2^)+(0.0309P)^2^+0.5059P] where P=(Fo^2^+2Fc^2^)/3'
_refine_ls_weighting_scheme calc
_refine_ls_wR_factor_gt 0.0649
_refine_ls_wR_factor_ref 0.0673
_reflns_number_gt 4434
_reflns_number_total 4985
_reflns_threshold_expression >2sigma(I)
_cod_depositor_comments
;
The following automatic conversions were performed:
'_symmetry_cell_setting' value 'Triclinic' changed to 'triclinic'
according to '/home/saulius/struct/CIF-dictionaries/cif_core.dic'
dictionary named 'cif_core.dic' version 2.4.1 from 2010-06-29.

Automatic conversion script
Id: cif_fix_enum 1527 2010-12-29 10:47:43Z saulius 
;
_cod_database_code 4060509

loop_
_symmetry_equiv_pos_as_xyz
'x, y, z'
'-x, -y, -z'

loop_
_atom_site_label
_atom_site_type_symbol
_atom_site_fract_x
_atom_site_fract_y
_atom_site_fract_z
_atom_site_U_iso_or_equiv
_atom_site_adp_type
_atom_site_occupancy
_atom_site_symmetry_multiplicity
_atom_site_calc_flag
_atom_site_refinement_flags
_atom_site_disorder_assembly
_atom_site_disorder_group
Co1 Co 0.11298(2) 0.70412(2) 0.281851(14) 0.01793(7) Uani 1 1 d . A .
S3 S 0.45482(5) 0.60979(5) 0.17082(4) 0.02941(11) Uani 1 1 d . . .
S4 S 0.08002(5) 0.49873(5) 0.11605(3) 0.02725(10) Uani 1 1 d . . .
Si1 Si 0.30572(7) 0.82077(8) 0.45815(4) 0.04005(14) Uani 1 1 d . . .
C1 C 0.1672(2) 0.7029(2) 0.42022(12) 0.0305(4) Uani 1 1 d . . .
C2 C 0.1979(2) 0.5524(2) 0.40021(13) 0.0340(4) Uani 1 1 d . . .
H2 H 0.2949 0.4964 0.4023 0.041 Uiso 1 1 calc R . .
C3 C 0.0604(3) 0.4998(2) 0.37677(14) 0.0384(5) Uani 1 1 d . . .
H3 H 0.0503 0.4034 0.3611 0.046 Uiso 1 1 calc R . .
C4 C -0.0575(2) 0.6156(3) 0.38089(14) 0.0383(5) Uani 1 1 d . . .
H4 H -0.1614 0.6112 0.3689 0.046 Uiso 1 1 calc R . .
C5 C 0.0072(2) 0.7408(2) 0.40636(13) 0.0339(4) Uani 1 1 d . . .
H5 H -0.0472 0.8349 0.4131 0.041 Uiso 1 1 calc R . .
C6 C 0.26048(19) 0.87108(18) 0.17645(11) 0.0220(3) Uani 1 1 d . A .
O6 O 0.36490(15) 0.95034(15) 0.18459(10) 0.0346(3) Uani 1 1 d . . .
C9 C 0.27291(17) 0.70679(18) 0.17079(11) 0.0190(3) Uani 1 1 d . . .
C10 C 0.12809(17) 0.66467(17) 0.15001(11) 0.0182(3) Uani 1 1 d . . .
C11 C 0.5001(3) 0.7582(4) 0.41699(19) 0.0567(6) Uani 1 1 d . . .
H11A H 0.5238 0.6486 0.4472 0.085 Uiso 1 1 calc R . .
H11B H 0.5745 0.8209 0.4345 0.085 Uiso 1 1 calc R . .
H11C H 0.5047 0.7722 0.3475 0.085 Uiso 1 1 calc R . .
C12 C 0.2569(3) 1.0307(3) 0.40702(19) 0.0588(7) Uani 1 1 d . . .
H12A H 0.2777 1.0539 0.3377 0.088 Uiso 1 1 calc R . .
H12B H 0.3187 1.0928 0.4353 0.088 Uiso 1 1 calc R . .
H12C H 0.1486 1.0559 0.4211 0.088 Uiso 1 1 calc R . .
C13 C 0.2924(4) 0.7807(4) 0.59225(17) 0.0663(8) Uani 1 1 d . . .
H13A H 0.1887 0.8103 0.6139 0.099 Uiso 1 1 calc R . .
H13B H 0.3648 0.8410 0.6138 0.099 Uiso 1 1 calc R . .
H13C H 0.3167 0.6699 0.6189 0.099 Uiso 1 1 calc R . .
S1 S 0.02959(11) 1.09871(8) 0.19192(6) 0.02609(18) Uani 0.794(3) 1 d PD A 1
S2 S -0.16826(7) 0.79142(8) 0.12457(7) 0.0268(2) Uani 0.794(3) 1 d PD A 1
C14 C -0.1110(2) 1.1498(2) 0.10120(15) 0.0356(4) Uani 1 1 d D . .
H14A H -0.1215 1.2643 0.0799 0.043 Uiso 0.794(3) 1 calc PR A 1
H14B H -0.0698 1.1093 0.0456 0.043 Uiso 0.794(3) 1 calc PR A 1
H14C H -0.1132 1.2644 0.0826 0.043 Uiso 0.206(3) 1 calc PR A 2
H14D H -0.0601 1.1061 0.0491 0.043 Uiso 0.206(3) 1 calc PR A 2
C15 C -0.2679(2) 1.0944(3) 0.1276(2) 0.0545(7) Uani 1 1 d D A .
H15A H -0.3214 1.1026 0.0683 0.065 Uiso 0.794(3) 1 calc PR A 1
H15B H -0.3257 1.1639 0.1641 0.065 Uiso 0.794(3) 1 calc PR A 1
H15C H -0.3480 1.1743 0.0998 0.065 Uiso 0.206(3) 1 calc PR A 2
H15D H -0.2868 1.0633 0.1977 0.065 Uiso 0.206(3) 1 calc PR A 2
C16 C -0.2688(3) 0.9277(3) 0.18685(19) 0.0348(6) Uani 0.794(3) 1 d PD A 1
H16A H -0.3755 0.9002 0.2020 0.042 Uiso 0.794(3) 1 calc PR A 1
H16B H -0.2205 0.9199 0.2479 0.042 Uiso 0.794(3) 1 calc PR A 1
C7 C 0.09504(19) 0.91095(18) 0.18109(12) 0.0217(3) Uani 1 1 d D . .
C8 C 0.01668(18) 0.79139(18) 0.15744(11) 0.0208(3) Uani 1 1 d D A .
C17 C 0.4106(2) 0.4082(2) 0.19638(14) 0.0315(4) Uani 1 1 d . . .
H17A H 0.4983 0.3429 0.2272 0.038 Uiso 1 1 calc R . .
H17B H 0.3220 0.3941 0.2428 0.038 Uiso 1 1 calc R . .
C18 C 0.3747(2) 0.3501(2) 0.10975(14) 0.0306(4) Uani 1 1 d . . .
H18A H 0.4693 0.3438 0.0693 0.037 Uiso 1 1 calc R . .
H18B H 0.3401 0.2441 0.1318 0.037 Uiso 1 1 calc R . .
C19 C 0.2532(2) 0.4525(2) 0.04932(13) 0.0291(4) Uani 1 1 d . . .
H19A H 0.2262 0.3996 0.0003 0.035 Uiso 1 1 calc R . .
H19B H 0.2970 0.5506 0.0156 0.035 Uiso 1 1 calc R . .
S1B S -0.0205(4) 1.0710(4) 0.2147(2) 0.0292(7) Uiso 0.206(3) 1 d PD A 2
S2B S -0.1954(3) 0.7583(3) 0.1684(3) 0.0229(6) Uiso 0.206(3) 1 d PD A 2
C16B C -0.2565(9) 0.9292(8) 0.0738(6) 0.0241(18) Uiso 0.206(3) 1 d PD A 2
H16C H -0.1815 0.9433 0.0187 0.029 Uiso 0.206(3) 1 calc PR A 2
H16D H -0.3570 0.9159 0.0515 0.029 Uiso 0.206(3) 1 calc PR A 2

loop_
_atom_site_aniso_label
_atom_site_aniso_U_11
_atom_site_aniso_U_22
_atom_site_aniso_U_33
_atom_site_aniso_U_23
_atom_site_aniso_U_13
_atom_site_aniso_U_12
Co1 0.01869(11) 0.01882(11) 0.01591(11) -0.00272(8) -0.00115(8) -0.00281(8)
S3 0.01551(19) 0.0324(2) 0.0441(3) -0.0168(2) -0.00214(17) 0.00056(16)
S4 0.0209(2) 0.0234(2) 0.0431(3) -0.01818(18) -0.00468(17) -0.00127(15)
Si1 0.0448(3) 0.0532(4) 0.0270(3) -0.0154(2) -0.0119(2) -0.0060(3)
C1 0.0366(10) 0.0383(10) 0.0166(8) -0.0051(7) -0.0038(7) -0.0033(8)
C2 0.0449(11) 0.0323(10) 0.0197(8) 0.0043(7) -0.0060(8) 0.0006(8)
C3 0.0565(13) 0.0304(10) 0.0250(9) 0.0040(8) 0.0024(9) -0.0174(9)
C4 0.0352(10) 0.0527(12) 0.0259(9) -0.0040(8) 0.0083(8) -0.0191(9)
C5 0.0347(10) 0.0467(11) 0.0208(8) -0.0101(8) 0.0051(7) -0.0038(8)
C6 0.0256(8) 0.0188(7) 0.0209(8) -0.0025(6) -0.0001(6) -0.0046(6)
O6 0.0297(7) 0.0264(6) 0.0505(8) -0.0113(6) 0.0014(6) -0.0129(5)
C9 0.0176(7) 0.0189(7) 0.0204(7) -0.0047(6) -0.0004(6) -0.0018(6)
C10 0.0194(7) 0.0168(7) 0.0184(7) -0.0039(6) -0.0035(6) -0.0002(6)
C11 0.0412(13) 0.0828(19) 0.0530(14) -0.0249(13) -0.0128(11) -0.0089(12)
C12 0.0790(18) 0.0496(14) 0.0575(15) -0.0235(12) -0.0214(14) -0.0123(13)
C13 0.0775(19) 0.098(2) 0.0313(12) -0.0227(13) -0.0155(12) -0.0163(16)
S1 0.0267(4) 0.0161(3) 0.0372(4) -0.0102(2) -0.0048(3) 0.0029(2)
S2 0.0163(3) 0.0311(3) 0.0380(5) -0.0170(3) -0.0091(3) 0.0032(2)
C14 0.0408(11) 0.0234(9) 0.0398(11) -0.0021(8) -0.0116(8) 0.0055(8)
C15 0.0302(11) 0.0348(11) 0.092(2) -0.0062(12) -0.0062(11) 0.0138(9)
C16 0.0191(10) 0.0401(13) 0.0496(15) -0.0219(12) 0.0023(10) 0.0017(9)
C7 0.0268(8) 0.0160(7) 0.0227(8) -0.0057(6) -0.0046(6) 0.0023(6)
C8 0.0199(7) 0.0216(8) 0.0221(8) -0.0077(6) -0.0063(6) 0.0035(6)
C17 0.0304(9) 0.0254(9) 0.0370(10) -0.0058(7) -0.0086(8) 0.0091(7)
C18 0.0277(9) 0.0219(8) 0.0425(11) -0.0107(8) -0.0015(8) 0.0047(7)
C19 0.0283(9) 0.0298(9) 0.0336(9) -0.0177(8) -0.0049(7) 0.0047(7)

loop_
_atom_type_symbol
_atom_type_description
_atom_type_scat_dispersion_real
_atom_type_scat_dispersion_imag
_atom_type_scat_source
C C 0.0033 0.0016 'International Tables Vol C Tables 4.2.6.8 and 6.1.1.4'
H H 0.0000 0.0000 'International Tables Vol C Tables 4.2.6.8 and 6.1.1.4'
O O 0.0106 0.0060 'International Tables Vol C Tables 4.2.6.8 and 6.1.1.4'
Si Si 0.0817 0.0704 'International Tables Vol C Tables 4.2.6.8 and 6.1.1.4'
S S 0.1246 0.1234 'International Tables Vol C Tables 4.2.6.8 and 6.1.1.4'
Co Co 0.3494 0.9721 'International Tables Vol C Tables 4.2.6.8 and 6.1.1.4'

loop_
_geom_angle_atom_site_label_1
_geom_angle_atom_site_label_2
_geom_angle_atom_site_label_3
_geom_angle
_geom_angle_site_symmetry_1
_geom_angle_site_symmetry_3
_geom_angle_publ_flag
C8 Co1 C10 42.39(6) . . ?
C8 Co1 C5 120.37(7) . . ?
C10 Co1 C5 156.80(7) . . ?
C8 Co1 C2 162.51(7) . . ?
C10 Co1 C2 124.47(7) . . ?
C5 Co1 C2 67.58(8) . . ?
C8 Co1 C9 69.96(6) . . ?
C10 Co1 C9 41.23(6) . . ?
C5 Co1 C9 160.93(7) . . ?
C2 Co1 C9 107.55(7) . . ?
C8 Co1 C7 41.43(6) . . ?
C10 Co1 C7 69.84(6) . . ?
C5 Co1 C7 107.60(7) . . ?
C2 Co1 C7 155.10(8) . . ?
C9 Co1 C7 68.58(6) . . ?
C8 Co1 C3 125.06(8) . . ?
C10 Co1 C3 107.62(7) . . ?
C5 Co1 C3 67.49(9) . . ?
C2 Co1 C3 40.53(8) . . ?
C9 Co1 C3 121.68(8) . . ?
C7 Co1 C3 162.41(8) . . ?
C8 Co1 C4 107.49(8) . . ?
C10 Co1 C4 121.22(7) . . ?
C5 Co1 C4 40.50(8) . . ?
C2 Co1 C4 67.54(9) . . ?
C9 Co1 C4 156.63(8) . . ?
C7 Co1 C4 125.71(8) . . ?
C3 Co1 C4 39.71(9) . . ?
C8 Co1 C1 155.15(7) . . ?
C10 Co1 C1 160.90(7) . . ?
C5 Co1 C1 40.71(8) . . ?
C2 Co1 C1 40.61(8) . . ?
C9 Co1 C1 123.58(7) . . ?
C7 Co1 C1 119.60(7) . . ?
C3 Co1 C1 68.55(8) . . ?
C4 Co1 C1 68.60(8) . . ?
C8 Co1 C6 67.08(6) . . ?
C10 Co1 C6 66.94(6) . . ?
C5 Co1 C6 126.36(7) . . ?
C2 Co1 C6 122.60(7) . . ?
C9 Co1 C6 39.38(6) . . ?
C7 Co1 C6 39.22(6) . . ?
C3 Co1 C6 157.05(8) . . ?
C4 Co1 C6 162.46(8) . . ?
C1 Co1 C6 108.84(7) . . ?
C9 S3 C17 102.05(8) . . ?
C10 S4 C19 101.04(8) . . ?
C11 Si1 C12 111.59(14) . . ?
C11 Si1 C1 108.13(10) . . ?
C12 Si1 C1 109.66(10) . . ?
C11 Si1 C13 109.60(13) . . ?
C12 Si1 C13 109.72(14) . . ?
C1 Si1 C13 108.06(11) . . ?
C2 C1 C5 105.10(17) . . ?
C2 C1 Si1 126.94(15) . . ?
C5 C1 Si1 127.96(15) . . ?
C2 C1 Co1 68.51(10) . . ?
C5 C1 Co1 68.38(10) . . ?
Si1 C1 Co1 127.97(10) . . ?
C3 C2 C1 109.52(18) . . ?
C3 C2 Co1 70.35(10) . . ?
C1 C2 Co1 70.88(10) . . ?
C4 C3 C2 108.05(18) . . ?
C4 C3 Co1 70.38(11) . . ?
C2 C3 Co1 69.12(10) . . ?
C3 C4 C5 107.60(18) . . ?
C3 C4 Co1 69.91(11) . . ?
C5 C4 Co1 68.82(10) . . ?
C4 C5 C1 109.70(18) . . ?
C4 C5 Co1 70.68(11) . . ?
C1 C5 Co1 70.91(10) . . ?
O6 C6 C7 128.56(15) . . ?
O6 C6 C9 127.42(15) . . ?
C7 C6 C9 103.69(13) . . ?
O6 C6 Co1 134.25(13) . . ?
C7 C6 Co1 62.17(8) . . ?
C9 C6 Co1 62.11(8) . . ?
C10 C9 C6 109.57(13) . . ?
C10 C9 S3 131.17(12) . . ?
C6 C9 S3 118.36(11) . . ?
C10 C9 Co1 67.56(9) . . ?
C6 C9 Co1 78.51(9) . . ?
S3 C9 Co1 129.36(9) . . ?
C9 C10 C8 107.61(13) . . ?
C9 C10 S4 130.17(12) . . ?
C8 C10 S4 122.18(12) . . ?
C9 C10 Co1 71.21(9) . . ?
C8 C10 Co1 68.32(9) . . ?
S4 C10 Co1 127.54(9) . . ?
C7 S1 C14 100.87(9) . . ?
C8 S2 C16 101.75(10) . . ?
C15 C14 S1 117.90(17) . . ?
C15 C14 S1B 99.9(2) . . ?
S1 C14 S1B 17.98(10) . . ?
C14 C15 C16 113.97(17) . . ?
C14 C15 C16B 100.5(3) . . ?
C16 C15 C16B 57.5(3) . . ?
C15 C16 S2 111.88(19) . . ?
C8 C7 C6 109.60(13) . . ?
C8 C7 S1 130.76(13) . . ?
C6 C7 S1 118.50(12) . . ?
C8 C7 S1B 117.47(17) . . ?
C6 C7 S1B 132.86(17) . . ?
S1 C7 S1B 18.24(10) . . ?
C8 C7 Co1 66.94(9) . . ?
C6 C7 Co1 78.61(9) . . ?
S1 C7 Co1 130.91(10) . . ?
S1B C7 Co1 117.16(14) . . ?
C7 C8 C10 107.75(13) . . ?
C7 C8 S2 130.80(12) . . ?
C10 C8 S2 120.84(12) . . ?
C7 C8 S2B 130.10(14) . . ?
C10 C8 S2B 119.80(13) . . ?
S2 C8 S2B 20.44(8) . . ?
C7 C8 Co1 71.63(9) . . ?
C10 C8 Co1 69.30(9) . . ?
S2 C8 Co1 131.10(10) . . ?
S2B C8 Co1 110.71(13) . . ?
C18 C17 S3 115.01(13) . . ?
C19 C18 C17 113.67(14) . . ?
C18 C19 S4 114.64(13) . . ?
C7 S1B C14 98.12(16) . . ?
C16B S2B C8 97.0(3) . . ?
C15 C16B S2B 106.1(4) . . ?

loop_
_geom_bond_atom_site_label_1
_geom_bond_atom_site_label_2
_geom_bond_distance
_geom_bond_site_symmetry_2
_geom_bond_publ_flag
Co1 C8 1.9957(15) . ?
Co1 C10 2.0090(15) . ?
Co1 C5 2.0491(18) . ?
Co1 C2 2.0513(17) . ?
Co1 C9 2.0578(15) . ?
Co1 C7 2.0584(16) . ?
Co1 C3 2.0676(18) . ?
Co1 C4 2.0738(18) . ?
Co1 C1 2.0829(17) . ?
Co1 C6 2.2817(16) . ?
S3 C9 1.7537(16) . ?
S3 C17 1.8147(19) . ?
S4 C10 1.7555(16) . ?
S4 C19 1.8175(18) . ?
Si1 C11 1.858(3) . ?
Si1 C12 1.862(3) . ?
Si1 C1 1.866(2) . ?
Si1 C13 1.880(2) . ?
C1 C2 1.435(3) . ?
C1 C5 1.438(3) . ?
C2 C3 1.427(3) . ?
C3 C4 1.407(3) . ?
C4 C5 1.427(3) . ?
C6 O6 1.236(2) . ?
C6 C7 1.472(2) . ?
C6 C9 1.477(2) . ?
C9 C10 1.433(2) . ?
C10 C8 1.448(2) . ?
S1 C7 1.7578(16) . ?
S1 C14 1.817(2) . ?
S2 C8 1.7299(16) . ?
S2 C16 1.812(2) . ?
C14 C15 1.503(3) . ?
C14 S1B 1.831(3) . ?
C15 C16 1.527(3) . ?
C15 C16B 1.811(8) . ?
C7 C8 1.435(2) . ?
C7 S1B 1.818(3) . ?
C8 S2B 1.909(3) . ?
C17 C18 1.523(3) . ?
C18 C19 1.523(2) . ?
S2B C16B 1.854(8) . ?
